data_1555594
loop_
_publ_author_name
'Cioc, R\(azvan C'
'Schuckman, Peter'
'Preschel, Hans D.'
'Vlaar, Tj\/ostil'
'Ruijter, Eelco'
'Orru, Romano V. A.'

_publ_section_title
;
 Br\/onsted Acid-Catalyzed Cyanotritylation of Aldehydes by Trityl
 Isocyanide.
;
_journal_issue 15
_journal_name_full 'Organic letters'
_journal_page_first 3562
_journal_page_last 3565
_journal_paper_doi 10.1021/acs.orglett.6b01481
_journal_volume 18
_journal_year 2016
_chemical_absolute_configuration S
_chemical_formula_moiety 'C27 H21 N1 O1'
_chemical_formula_sum 'C27 H21 N O'
_chemical_formula_weight 375.45
_chemical_melting_point 390.0(10)
_chemical_name_common 3m
_chemical_name_systematic (S)-2-phenyl-2-(trityloxy)acetonitrile
_space_group_crystal_system monoclinic
_space_group_IT_number 4
_space_group_name_Hall 'P 2yb'
_space_group_name_H-M_alt 'P 1 21 1'
_atom_sites_solution_hydrogens geom
_atom_sites_solution_primary vecmap
_atom_sites_solution_secondary vecmap
_audit_creation_method SHELXL-2014/7
_cell_angle_alpha 90
_cell_angle_beta 95.0970(10)
_cell_angle_gamma 90
_cell_formula_units_Z 2
_cell_length_a 10.76560(10)
_cell_length_b 8.67320(10)
_cell_length_c 11.05480(10)
_cell_measurement_reflns_used 55026
_cell_measurement_temperature 100.0(1)
_cell_measurement_theta_max 75.1390
_cell_measurement_theta_min 3.9460
_cell_volume 1028.129(18)
_computing_cell_refinement
;
CrysAlisPro, Agilent Technologies,
Version 1.171.37.35 (release 13-08-2014 CrysAlis171 .NET)
(compiled Aug 13 2014,18:06:01)
;
_computing_data_collection
;
CrysAlisPro, Agilent Technologies,
Version 1.171.37.35 (release 13-08-2014 CrysAlis171 .NET)
(compiled Aug 13 2014,18:06:01)
;
_computing_data_reduction
;
CrysAlisPro, Agilent Technologies,
Version 1.171.37.35 (release 13-08-2014 CrysAlis171 .NET)
(compiled Aug 13 2014,18:06:01)
;
_computing_molecular_graphics 'Mercury 3.5'
_computing_publication_material PLATON
_computing_structure_refinement 'SHELXL-2014/7 (Sheldrick, 2014)'
_computing_structure_solution 'SHELXD (Sheldrick, 2014)'
_diffrn_ambient_temperature 100.0(1)
_diffrn_detector 'CCD plate'
_diffrn_detector_area_resol_mean 10.4839
_diffrn_detector_type Atlas
_diffrn_measured_fraction_theta_full 1.000
_diffrn_measured_fraction_theta_max 0.997
_diffrn_measurement_device 'four-circle diffractometer'
_diffrn_measurement_device_type 'SuperNova, Dual, Cu at zero, Atlas'
_diffrn_measurement_method '\w scans'
_diffrn_radiation_monochromator mirror
_diffrn_radiation_probe x-ray
_diffrn_radiation_type 'Cu K\a'
_diffrn_radiation_wavelength 1.54184
_diffrn_reflns_av_R_equivalents 0.0880
_diffrn_reflns_av_unetI/netI 0.0208
_diffrn_reflns_Laue_measured_fraction_full 1.000
_diffrn_reflns_Laue_measured_fraction_max 0.997
_diffrn_reflns_limit_h_max 13
_diffrn_reflns_limit_h_min -13
_diffrn_reflns_limit_k_max 10
_diffrn_reflns_limit_k_min -10
_diffrn_reflns_limit_l_max 13
_diffrn_reflns_limit_l_min -13
_diffrn_reflns_number 116535
_diffrn_reflns_point_group_measured_fraction_full 0.999
_diffrn_reflns_point_group_measured_fraction_max 0.995
_diffrn_reflns_theta_full 67.684
_diffrn_reflns_theta_max 75.573
_diffrn_reflns_theta_min 4.015
_diffrn_source 'sealed tube'
_diffrn_source_type 'SuperNova (Cu) X-ray Source'
_exptl_absorpt_coefficient_mu 0.568
_exptl_absorpt_correction_T_max 0.969
_exptl_absorpt_correction_T_min 0.914
_exptl_absorpt_correction_type gaussian
_exptl_absorpt_process_details
;
CrysAlisPro, Agilent Technologies,
Version 1.171.37.35 (release 13-08-2014 CrysAlis171 .NET)
(compiled Aug 13 2014,18:06:01)
Numerical absorption correction based on gaussian integration over
			a multifaceted crystal model
Empirical absorption correction using spherical harmonics,
 implemented in SCALE3 ABSPACK scaling algorithm.
;
_exptl_crystal_colour colorless
_exptl_crystal_density_diffrn 1.213
_exptl_crystal_density_meas ?
_exptl_crystal_description block
_exptl_crystal_F_000 396
_exptl_crystal_size_max 0.3296
_exptl_crystal_size_mid 0.1349
_exptl_crystal_size_min 0.1017
_refine_diff_density_max 0.175
_refine_diff_density_min -0.213
_refine_diff_density_rms 0.042
_refine_ls_abs_structure_details
;
 Flack x determined using 1811 quotients [(I+)-(I-)]/[(I+)+(I-)]
 (Parsons, Flack and Wagner, Acta Cryst. B69 (2013) 249-259).
;
_refine_ls_abs_structure_Flack 0.04(12)
_refine_ls_extinction_coef 0.0076(13)
_refine_ls_extinction_expression Fc^*^=kFc[1+0.001xFc^2^\l^3^/sin(2\q)]^-1/4^
_refine_ls_extinction_method 'SHELXL-2014/7 (Sheldrick 2014'
_refine_ls_goodness_of_fit_ref 1.048
_refine_ls_hydrogen_treatment constr
_refine_ls_matrix_type full
_refine_ls_number_parameters 263
_refine_ls_number_reflns 4247
_refine_ls_number_restraints 1
_refine_ls_restrained_S_all 1.048
_refine_ls_R_factor_all 0.0453
_refine_ls_R_factor_gt 0.0430
_refine_ls_shift/su_max 0.000
_refine_ls_shift/su_mean 0.000
_refine_ls_structure_factor_coef Fsqd
_refine_ls_weighting_details 'w=1/[\s^2^(Fo^2^)+(0.0751P)^2^+0.1803P] where P=(Fo^2^+2Fc^2^)/3'
_refine_ls_weighting_scheme calc
_refine_ls_wR_factor_gt 0.1106
_refine_ls_wR_factor_ref 0.1134
_reflns_Friedel_coverage 0.867
_reflns_Friedel_fraction_full 0.998
_reflns_Friedel_fraction_max 0.992
_reflns_number_gt 4059
_reflns_number_total 4247
_reflns_threshold_expression 'I > 2\s(I)'
_cod_data_source_file ol6b01481_si_002.cif
_cod_data_source_block 3m
_cod_depositor_comments
;
The following automatic conversions were performed:

data item '_chemical_melting_point' value '389-391K' was changed to
'390.0(10)' -- the average value was taken and precision was
estimated.

data item '_exptl_crystal_density_meas' value 'not measured' was
changed to '?' -- the value is perceived as not measured.

Automatic conversion script
Id: cif_fix_values 6909 2019-04-08 15:41:33Z antanas 
;
_cod_original_sg_symbol_H-M 'P 21'
_cod_database_code 1555594
_shelx_shelxl_version_number 2014/7
_shelx_space_group_comment
;
The symmetry employed for this shelxl refinement is uniquely defined
by the following loop, which should always be used as a source of
symmetry information in preference to the above space-group names.
They are only intended as comments.
;

loop_
_space_group_symop_operation_xyz
'x, y, z'
'-x, y+1/2, -z'

loop_
_atom_site_label
_atom_site_type_symbol
_atom_site_fract_x
_atom_site_fract_y
_atom_site_fract_z
_atom_site_U_iso_or_equiv
_atom_site_adp_type
_atom_site_occupancy
_atom_site_site_symmetry_order
_atom_site_calc_flag
_atom_site_refinement_flags_posn
_atom_site_refinement_flags_adp
O1 O 0.22193(13) 0.66373(19) 0.39478(13) 0.0236(3) Uani 1 1 d . .
C1 C 0.32365(19) 0.6765(3) 0.48514(19) 0.0243(5) Uani 1 1 d . .
H1 H 0.3602 0.7797 0.4818 0.029 Uiso 1 1 calc R U
N1 N 0.4948(2) 0.4677(3) 0.45475(19) 0.0406(5) Uani 1 1 d . .
C2 C 0.4204(2) 0.5590(3) 0.4653(2) 0.0289(5) Uani 1 1 d . .
C3 C 0.2785(2) 0.6504(3) 0.60994(19) 0.0254(5) Uani 1 1 d . .
C4 C 0.1685(2) 0.5734(4) 0.6244(2) 0.0390(6) Uani 1 1 d . .
H4 H 0.1192 0.5384 0.5566 0.047 Uiso 1 1 calc R U
C5 C 0.1312(3) 0.5481(4) 0.7395(2) 0.0439(7) Uani 1 1 d . .
H5 H 0.0571 0.4960 0.7486 0.053 Uiso 1 1 calc R U
C6 C 0.2029(2) 0.5997(4) 0.8401(2) 0.0371(6) Uani 1 1 d . .
H6 H 0.1774 0.5829 0.9172 0.044 Uiso 1 1 calc R U
C8 C 0.3505(3) 0.7027(4) 0.7114(2) 0.0387(6) Uani 1 1 d . .
H8 H 0.4243 0.7556 0.7022 0.046 Uiso 1 1 calc R U
C7 C 0.3136(3) 0.6769(4) 0.8266(2) 0.0424(7) Uani 1 1 d . .
H7 H 0.3629 0.7111 0.8947 0.051 Uiso 1 1 calc R U
C9 C 0.2294(2) 0.7589(3) 0.28796(19) 0.0247(4) Uani 1 1 d . .
C12 C 0.2677(3) 1.1976(3) 0.2806(3) 0.0402(6) Uani 1 1 d . .
H12 H 0.2991 1.2721 0.2311 0.048 Uiso 1 1 calc R U
C11 C 0.2754(2) 1.0430(3) 0.2504(2) 0.0327(5) Uani 1 1 d . .
H11 H 0.3120 1.0147 0.1806 0.039 Uiso 1 1 calc R U
C10 C 0.2286(2) 0.9293(3) 0.3234(2) 0.0260(5) Uani 1 1 d . .
C14 C 0.1668(2) 1.1305(3) 0.4570(3) 0.0380(6) Uani 1 1 d . .
H14 H 0.1307 1.1598 0.5268 0.046 Uiso 1 1 calc R U
C13 C 0.2137(3) 1.2416(3) 0.3837(3) 0.0436(7) Uani 1 1 d . .
H13 H 0.2088 1.3454 0.4039 0.052 Uiso 1 1 calc R U
C16 C 0.1079(2) 0.7252(3) 0.20884(19) 0.0243(4) Uani 1 1 d . .
C15 C 0.1734(2) 0.9759(3) 0.4269(2) 0.0301(5) Uani 1 1 d . .
H15 H 0.1406 0.9022 0.4763 0.036 Uiso 1 1 calc R U
C17 C 0.0174(2) 0.6251(3) 0.2459(2) 0.0307(5) Uani 1 1 d . .
H17 H 0.0312 0.5735 0.3196 0.037 Uiso 1 1 calc R U
C18 C -0.0933(2) 0.6017(3) 0.1737(2) 0.0352(5) Uani 1 1 d . .
H18 H -0.1532 0.5353 0.1998 0.042 Uiso 1 1 calc R U
C25 C 0.5538(2) 0.5877(3) 0.1257(2) 0.0356(6) Uani 1 1 d . .
H25 H 0.6235 0.5480 0.0926 0.043 Uiso 1 1 calc R U
C26 C 0.5645(2) 0.7179(3) 0.1980(2) 0.0350(6) Uani 1 1 d . .
H26 H 0.6415 0.7660 0.2132 0.042 Uiso 1 1 calc R U
C27 C 0.4606(2) 0.7772(3) 0.2480(2) 0.0305(5) Uani 1 1 d . .
H27 H 0.4689 0.8639 0.2976 0.037 Uiso 1 1 calc R U
C24 C 0.4388(2) 0.5163(3) 0.1025(2) 0.0322(5) Uani 1 1 d . .
H24 H 0.4315 0.4282 0.0544 0.039 Uiso 1 1 calc R U
C23 C 0.3350(2) 0.5764(3) 0.15129(19) 0.0270(5) Uani 1 1 d . .
H23 H 0.2581 0.5284 0.1351 0.032 Uiso 1 1 calc R U
C22 C 0.3440(2) 0.7081(3) 0.22440(18) 0.0247(5) Uani 1 1 d . .
C21 C 0.0849(2) 0.7987(3) 0.0971(2) 0.0297(5) Uani 1 1 d . .
H21 H 0.1446 0.8653 0.0707 0.036 Uiso 1 1 calc R U
C20 C -0.0250(2) 0.7750(3) 0.0245(2) 0.0329(5) Uani 1 1 d . .
H20 H -0.0383 0.8249 -0.0500 0.039 Uiso 1 1 calc R U
C19 C -0.1151(2) 0.6769(3) 0.0631(2) 0.0350(6) Uani 1 1 d . .
H19 H -0.1895 0.6615 0.0152 0.042 Uiso 1 1 calc R U

loop_
_atom_site_aniso_label
_atom_site_aniso_U_11
_atom_site_aniso_U_22
_atom_site_aniso_U_33
_atom_site_aniso_U_23
_atom_site_aniso_U_13
_atom_site_aniso_U_12
O1 0.0197(7) 0.0280(8) 0.0223(7) 0.0024(6) -0.0031(5) -0.0020(6)
C1 0.0194(10) 0.0278(12) 0.0248(10) 0.0002(8) -0.0034(8) -0.0012(8)
N1 0.0385(11) 0.0464(14) 0.0363(10) 0.0045(10) 0.0003(9) 0.0145(11)
C2 0.0259(11) 0.0346(13) 0.0253(10) 0.0039(9) -0.0033(8) 0.0007(10)
C3 0.0245(10) 0.0271(12) 0.0241(10) 0.0013(8) -0.0019(8) 0.0024(8)
C4 0.0314(12) 0.0572(19) 0.0278(11) -0.0031(11) -0.0012(9) -0.0128(12)
C5 0.0314(12) 0.069(2) 0.0314(12) 0.0027(12) 0.0029(10) -0.0144(13)
C6 0.0417(14) 0.0441(15) 0.0255(11) 0.0008(10) 0.0034(10) -0.0017(11)
C8 0.0389(14) 0.0471(16) 0.0288(11) 0.0047(10) -0.0041(10) -0.0177(12)
C7 0.0513(16) 0.0487(17) 0.0252(11) 0.0002(11) -0.0081(10) -0.0167(13)
C9 0.0229(10) 0.0266(12) 0.0240(9) 0.0025(8) -0.0007(8) 0.0004(8)
C12 0.0395(14) 0.0274(14) 0.0525(15) 0.0073(11) -0.0032(12) -0.0024(10)
C11 0.0327(12) 0.0299(13) 0.0345(12) 0.0047(10) -0.0022(9) -0.0016(10)
C10 0.0214(10) 0.0266(12) 0.0287(10) 0.0012(9) -0.0053(8) -0.0007(8)
C14 0.0326(13) 0.0340(14) 0.0470(14) -0.0083(11) 0.0005(11) 0.0037(10)
C13 0.0388(14) 0.0266(14) 0.0643(18) -0.0042(12) -0.0022(13) -0.0006(10)
C16 0.0211(10) 0.0275(12) 0.0238(9) -0.0032(8) -0.0012(7) 0.0034(8)
C15 0.0238(11) 0.0311(13) 0.0347(11) -0.0021(10) -0.0011(9) 0.0009(9)
C17 0.0264(11) 0.0359(14) 0.0289(10) 0.0012(9) -0.0013(9) -0.0023(9)
C18 0.0244(11) 0.0422(15) 0.0378(12) -0.0030(11) -0.0030(9) -0.0051(10)
C25 0.0246(11) 0.0463(16) 0.0366(12) 0.0049(11) 0.0058(9) 0.0053(10)
C26 0.0234(11) 0.0443(15) 0.0373(12) 0.0038(11) 0.0015(9) -0.0024(10)
C27 0.0266(11) 0.0343(13) 0.0299(11) 0.0025(9) -0.0020(9) -0.0027(10)
C24 0.0335(12) 0.0331(14) 0.0300(11) 0.0016(9) 0.0016(9) 0.0041(9)
C23 0.0241(10) 0.0309(13) 0.0254(10) 0.0027(9) -0.0011(8) 0.0007(9)
C22 0.0231(10) 0.0279(12) 0.0226(10) 0.0050(8) -0.0011(8) 0.0020(8)
C21 0.0259(11) 0.0358(13) 0.0271(10) 0.0007(9) 0.0003(8) 0.0003(9)
C20 0.0302(12) 0.0424(15) 0.0250(10) -0.0007(10) -0.0040(8) 0.0065(10)
C19 0.0252(11) 0.0457(16) 0.0322(11) -0.0086(11) -0.0081(9) 0.0017(10)

loop_
_atom_type_symbol
_atom_type_description
_atom_type_scat_dispersion_real
_atom_type_scat_dispersion_imag
_atom_type_scat_source
C C 0.0181 0.0091 'International Tables Vol C Tables 4.2.6.8 and 6.1.1.4'
H H 0.0000 0.0000 'International Tables Vol C Tables 4.2.6.8 and 6.1.1.4'
N N 0.0311 0.0180 'International Tables Vol C Tables 4.2.6.8 and 6.1.1.4'
O O 0.0492 0.0322 'International Tables Vol C Tables 4.2.6.8 and 6.1.1.4'

loop_
_geom_angle_atom_site_label_1
_geom_angle_atom_site_label_2
_geom_angle_atom_site_label_3
_geom_angle
C1 O1 C9 115.72(16)
O1 C1 C2 110.44(18)
O1 C1 C3 109.77(16)
C2 C1 C3 108.48(18)
O1 C1 H1 109.4
C2 C1 H1 109.4
C3 C1 H1 109.4
N1 C2 C1 177.3(2)
C4 C3 C8 119.3(2)
C4 C3 C1 121.6(2)
C8 C3 C1 119.1(2)
C3 C4 C5 120.3(2)
C3 C4 H4 119.9
C5 C4 H4 119.9
C6 C5 C4 120.3(2)
C6 C5 H5 119.8
C4 C5 H5 119.8
C5 C6 C7 119.9(2)
C5 C6 H6 120.1
C7 C6 H6 120.1
C3 C8 C7 120.4(2)
C3 C8 H8 119.8
C7 C8 H8 119.8
C6 C7 C8 119.7(2)
C6 C7 H7 120.1
C8 C7 H7 120.1
O1 C9 C10 109.85(17)
O1 C9 C16 104.45(17)
C10 C9 C16 107.81(18)
O1 C9 C22 108.34(17)
C10 C9 C22 114.65(19)
C16 C9 C22 111.26(17)
C13 C12 C11 120.4(3)
C13 C12 H12 119.8
C11 C12 H12 119.8
C12 C11 C10 120.7(2)
C12 C11 H11 119.6
C10 C11 H11 119.6
C15 C10 C11 118.1(2)
C15 C10 C9 120.2(2)
C11 C10 C9 121.6(2)
C13 C14 C15 120.4(3)
C13 C14 H14 119.8
C15 C14 H14 119.8
C12 C13 C14 119.6(3)
C12 C13 H13 120.2
C14 C13 H13 120.2
C21 C16 C17 118.2(2)
C21 C16 C9 119.6(2)
C17 C16 C9 122.3(2)
C14 C15 C10 120.8(2)
C14 C15 H15 119.6
C10 C15 H15 119.6
C18 C17 C16 120.6(2)
C18 C17 H17 119.7
C16 C17 H17 119.7
C19 C18 C17 120.5(2)
C19 C18 H18 119.8
C17 C18 H18 119.8
C26 C25 C24 119.9(2)
C26 C25 H25 120.0
C24 C25 H25 120.0
C25 C26 C27 120.2(2)
C25 C26 H26 119.9
C27 C26 H26 119.9
C26 C27 C22 120.6(2)
C26 C27 H27 119.7
C22 C27 H27 119.7
C23 C24 C25 119.8(2)
C23 C24 H24 120.1
C25 C24 H24 120.1
C24 C23 C22 121.1(2)
C24 C23 H23 119.5
C22 C23 H23 119.5
C27 C22 C23 118.3(2)
C27 C22 C9 122.5(2)
C23 C22 C9 118.8(2)
C20 C21 C16 121.5(2)
C20 C21 H21 119.3
C16 C21 H21 119.3
C21 C20 C19 119.9(2)
C21 C20 H20 120.1
C19 C20 H20 120.1
C20 C19 C18 119.4(2)
C20 C19 H19 120.3
C18 C19 H19 120.3

loop_
_geom_bond_atom_site_label_1
_geom_bond_atom_site_label_2
_geom_bond_distance
O1 C1 1.419(2)
O1 C9 1.449(3)
C1 C2 1.487(3)
C1 C3 1.520(3)
C1 H1 0.9800
N1 C2 1.140(3)
C3 C4 1.382(3)
C3 C8 1.382(3)
C4 C5 1.385(3)
C4 H4 0.9300
C5 C6 1.372(4)
C5 H5 0.9300
C6 C7 1.386(4)
C6 H6 0.9300
C8 C7 1.387(3)
C8 H8 0.9300
C7 H7 0.9300
C9 C10 1.529(3)
C9 C16 1.536(3)
C9 C22 1.537(3)
C12 C13 1.378(4)
C12 C11 1.386(4)
C12 H12 0.9300
C11 C10 1.397(3)
C11 H11 0.9300
C10 C15 1.395(3)
C14 C13 1.382(4)
C14 C15 1.385(4)
C14 H14 0.9300
C13 H13 0.9300
C16 C21 1.392(3)
C16 C17 1.394(3)
C15 H15 0.9300
C17 C18 1.388(3)
C17 H17 0.9300
C18 C19 1.388(4)
C18 H18 0.9300
C25 C26 1.382(4)
C25 C24 1.387(4)
C25 H25 0.9300
C26 C27 1.389(3)
C26 H26 0.9300
C27 C22 1.395(3)
C27 H27 0.9300
C24 C23 1.385(3)
C24 H24 0.9300
C23 C22 1.398(3)
C23 H23 0.9300
C21 C20 1.385(3)
C21 H21 0.9300
C20 C19 1.385(4)
C20 H20 0.9300
C19 H19 0.9300

loop_
_geom_torsion_atom_site_label_1
_geom_torsion_atom_site_label_2
_geom_torsion_atom_site_label_3
_geom_torsion_atom_site_label_4
_geom_torsion
C9 O1 C1 C2 -91.9(2)
C9 O1 C1 C3 148.56(18)
O1 C1 C3 C4 20.9(3)
C2 C1 C3 C4 -99.9(3)
O1 C1 C3 C8 -160.3(2)
C2 C1 C3 C8 78.9(3)
C8 C3 C4 C5 -0.4(4)
C1 C3 C4 C5 178.5(3)
C3 C4 C5 C6 0.2(5)
C4 C5 C6 C7 -0.3(5)
C4 C3 C8 C7 0.7(4)
C1 C3 C8 C7 -178.2(3)
C5 C6 C7 C8 0.6(5)
C3 C8 C7 C6 -0.8(5)
C1 O1 C9 C10 -63.3(2)
C1 O1 C9 C16 -178.65(17)
C1 O1 C9 C22 62.7(2)
C13 C12 C11 C10 0.1(4)
C12 C11 C10 C15 0.4(3)
C12 C11 C10 C9 176.5(2)
O1 C9 C10 C15 -25.7(3)
C16 C9 C10 C15 87.6(2)
C22 C9 C10 C15 -147.9(2)
O1 C9 C10 C11 158.37(19)
C16 C9 C10 C11 -88.4(2)
C22 C9 C10 C11 36.1(3)
C11 C12 C13 C14 -0.2(4)
C15 C14 C13 C12 -0.3(4)
O1 C9 C16 C21 -179.8(2)
C10 C9 C16 C21 63.4(3)
C22 C9 C16 C21 -63.1(3)
O1 C9 C16 C17 1.6(3)
C10 C9 C16 C17 -115.3(2)
C22 C9 C16 C17 118.2(2)
C13 C14 C15 C10 0.8(4)
C11 C10 C15 C14 -0.9(3)
C9 C10 C15 C14 -177.0(2)
C21 C16 C17 C18 -1.0(4)
C9 C16 C17 C18 177.7(2)
C16 C17 C18 C19 0.5(4)
C24 C25 C26 C27 0.3(4)
C25 C26 C27 C22 -1.1(4)
C26 C25 C24 C23 0.5(4)
C25 C24 C23 C22 -0.4(4)
C26 C27 C22 C23 1.2(3)
C26 C27 C22 C9 173.4(2)
C24 C23 C22 C27 -0.5(3)
C24 C23 C22 C9 -173.0(2)
O1 C9 C22 C27 -92.7(2)
C10 C9 C22 C27 30.3(3)
C16 C9 C22 C27 153.0(2)
O1 C9 C22 C23 79.5(2)
C10 C9 C22 C23 -157.43(19)
C16 C9 C22 C23 -34.8(3)
C17 C16 C21 C20 0.5(4)
C9 C16 C21 C20 -178.2(2)
C16 C21 C20 C19 0.4(4)
C21 C20 C19 C18 -0.8(4)
C17 C18 C19 C20 0.4(4)
